data_7009843
loop_
_publ_author_name
'Sven Rau'
'Mario Ruben'
'Torsten B\"uttner'
'Christian Temme'
'Sylvana Dautz'
'Helmar G\"orls'
'Manfred Rudolph'
'Dirk Walther'
'Andre Brodkorb'
'Marco Duati'
'Christine O'Connor'
'Johannes G. Vos'

_publ_section_title
;
 Bis(R-bipyridyl)ruthenium bibenzimidazole complexes
 (R&#x00A0;=&#x00A0;H, Me or But): supramolecular arrangement via
 hydrogen bonds, photo- and electro-chemical properties and reactivity
 towards carbon dioxide
;
_journal_issue 20
_journal_name_full 'J. Chem. Soc., Dalton Trans.'
_journal_page_first 3649
_journal_page_last 3657
_journal_paper_doi 10.1039/b003992f
_journal_year 2000
_chemical_formula_sum 'C60 H53 F12 N15 O2 P2 Ru2'
_chemical_formula_weight 1508.25
_chemical_name_systematic
; 
 ? 
;
_space_group_IT_number 15
_symmetry_cell_setting monoclinic
_symmetry_space_group_name_Hall '-C 2yc'
_symmetry_space_group_name_H-M 'C 1 2/c 1'
_atom_sites_solution_hydrogens geom
_atom_sites_solution_primary direct
_atom_sites_solution_secondary difmap
_audit_creation_method SHELXL
_cell_angle_alpha 90.00
_cell_angle_beta 106.843(3)
_cell_angle_gamma 90.00
_cell_formula_units_Z 4
_cell_length_a 24.474(2)
_cell_length_b 13.921(1)
_cell_length_c 19.433(1)
_cell_measurement_temperature 183(2)
_cell_volume 6336.9(8)
_computing_cell_refinement DENZO
_computing_data_collection DENZO
_computing_data_reduction DENZO
_computing_molecular_graphics SHELXTL/PC
_computing_publication_material SHELXL-93
_computing_structure_refinement 'SHELXL-93 (Sheldrick, 1993)'
_computing_structure_solution 'SHELXS-86 (Sheldrick, 1990)'
_diffrn_ambient_temperature 183(2)
_diffrn_measurement_device KappaCCD
_diffrn_measurement_method phi-scan
_diffrn_radiation_monochromator graphite
_diffrn_radiation_source 'fine-focus sealed tube'
_diffrn_radiation_type MoK\a
_diffrn_radiation_wavelength 0.71073
_diffrn_reflns_av_R_equivalents 0.0449
_diffrn_reflns_av_sigmaI/netI 0.0689
_diffrn_reflns_limit_h_max 27
_diffrn_reflns_limit_h_min -27
_diffrn_reflns_limit_k_max 15
_diffrn_reflns_limit_k_min 0
_diffrn_reflns_limit_l_max 21
_diffrn_reflns_limit_l_min -21
_diffrn_reflns_number 8224
_diffrn_reflns_theta_max 23.32
_diffrn_reflns_theta_min 5.07
_exptl_absorpt_coefficient_mu 0.619
_exptl_crystal_colour red-brown
_exptl_crystal_density_diffrn 1.581
_exptl_crystal_description prism
_exptl_crystal_F_000 3040
_exptl_crystal_size_max 0.35
_exptl_crystal_size_mid 0.30
_exptl_crystal_size_min 0.25
_refine_diff_density_max 0.862
_refine_diff_density_min -0.747
_refine_diff_density_rms 0.080
_refine_ls_extinction_method none
_refine_ls_goodness_of_fit_all 1.078
_refine_ls_goodness_of_fit_obs 1.107
_refine_ls_hydrogen_treatment rigid-group
_refine_ls_matrix_type full
_refine_ls_number_parameters 405
_refine_ls_number_reflns 4257
_refine_ls_number_restraints 0
_refine_ls_restrained_S_all 1.120
_refine_ls_restrained_S_obs 1.107
_refine_ls_R_factor_all 0.0635
_refine_ls_R_factor_obs 0.0483
_refine_ls_shift/esd_max -0.001
_refine_ls_shift/esd_mean 0.000
_refine_ls_structure_factor_coef Fsqd
_refine_ls_weighting_details 'w=1/[\s^2^(Fo^2^)+(0.0590P)^2^+18.5575P] where P=(Fo^2^+2Fc^2^)/3'
_refine_ls_weighting_scheme calc
_refine_ls_wR_factor_all 0.1411
_refine_ls_wR_factor_obs 0.1246
_reflns_number_observed 3666
_reflns_number_total 4504
_reflns_observed_criterion >2sigma(I)
_cod_data_source_file b003992f.txt
_cod_data_source_block FO698
_cod_depositor_comments
;
The following automatic conversions were performed:

'_refine_ls_weighting_scheme' value 'calc
w=1/[\s^2^(Fo^2^)+(0.0590P)^2^+18.5575P] where P=(Fo^2^+2Fc^2^)/3'
was changed to 'calc'. New tag '_refine_ls_weighting_details' was
created. The value of the new tag was set to
'w=1/[\s^2^(Fo^2^)+(0.0590P)^2^+18.5575P] where P=(Fo^2^+2Fc^2^)/3'.

Automatic conversion script
Id: cif_fix_values 3143 2015-03-26 13:38:13Z robertas 
;
_cod_original_sg_symbol_H-M C2/c
_cod_database_code 7009843

loop_
_symmetry_equiv_pos_as_xyz
'x, y, z'
'-x, y, -z+1/2'
'x+1/2, y+1/2, z'
'-x+1/2, y+1/2, -z+1/2'
'-x, -y, -z'
'x, -y, z-1/2'
'-x+1/2, -y+1/2, -z'
'x+1/2, -y+1/2, z-1/2'

loop_
_atom_site_aniso_label
_atom_site_aniso_U_11
_atom_site_aniso_U_22
_atom_site_aniso_U_33
_atom_site_aniso_U_23
_atom_site_aniso_U_13
_atom_site_aniso_U_12
Ru 0.0351(3) 0.0276(3) 0.0354(3) 0.0016(2) 0.0064(2) -0.0010(2)
N1 0.037(2) 0.031(2) 0.036(2) 0.002(2) 0.006(2) 0.002(2)
N2 0.036(2) 0.034(2) 0.041(2) 0.006(2) 0.007(2) 0.000(2)
N3 0.045(3) 0.034(2) 0.040(2) 0.005(2) 0.009(2) 0.000(2)
N4 0.045(2) 0.028(2) 0.038(2) 0.004(2) 0.013(2) -0.003(2)
N5 0.042(2) 0.034(2) 0.040(2) 0.000(2) 0.009(2) -0.004(2)
N6 0.040(2) 0.035(2) 0.039(2) 0.000(2) 0.005(2) -0.003(2)
C1 0.036(3) 0.027(3) 0.038(3) 0.004(2) 0.003(2) 0.001(2)
C2 0.032(2) 0.037(3) 0.035(3) 0.002(2) 0.011(2) 0.003(2)
C3 0.037(3) 0.042(3) 0.039(3) -0.002(2) 0.010(2) 0.001(2)
C4 0.038(3) 0.061(4) 0.039(3) 0.002(3) 0.000(2) 0.001(3)
C5 0.048(3) 0.053(3) 0.047(3) 0.009(3) 0.004(3) 0.007(3)
C6 0.044(3) 0.043(3) 0.043(3) 0.006(2) 0.007(2) 0.004(2)
C7 0.034(2) 0.035(3) 0.035(2) 0.004(2) 0.012(2) 0.003(2)
C8 0.058(3) 0.044(3) 0.040(3) -0.002(2) 0.016(3) -0.003(3)
C9 0.067(4) 0.053(3) 0.049(3) -0.007(3) 0.027(3) -0.006(3)
C10 0.054(4) 0.065(4) 0.062(4) 0.000(3) 0.026(3) -0.001(3)
C11 0.040(3) 0.053(3) 0.063(4) 0.001(3) 0.017(3) -0.005(3)
C12 0.038(3) 0.035(3) 0.040(3) 0.007(2) 0.008(2) 0.001(2)
C13 0.038(3) 0.036(3) 0.044(3) 0.002(2) 0.006(2) -0.004(2)
C14 0.043(3) 0.060(4) 0.053(3) -0.001(3) 0.008(3) -0.014(3)
C15 0.054(4) 0.058(4) 0.050(3) -0.006(3) 0.002(3) -0.012(3)
C16 0.065(4) 0.045(3) 0.040(3) -0.007(2) 0.009(3) -0.012(3)
C17 0.053(3) 0.031(3) 0.045(3) -0.003(2) 0.014(2) -0.004(2)
C18 0.054(3) 0.034(3) 0.046(3) 0.005(2) 0.013(3) -0.003(2)
C19 0.072(4) 0.037(3) 0.054(3) 0.013(3) 0.015(3) 0.001(3)
C20 0.062(4) 0.044(3) 0.073(4) 0.010(3) 0.016(3) 0.010(3)
C21 0.052(3) 0.036(3) 0.067(4) 0.007(3) 0.016(3) 0.010(3)
C22 0.045(3) 0.030(3) 0.049(3) -0.001(2) 0.010(2) -0.001(2)
C23 0.043(3) 0.038(3) 0.043(3) -0.005(2) 0.010(2) 0.000(2)
C24 0.050(3) 0.043(3) 0.065(4) -0.003(3) 0.017(3) 0.003(3)
C25 0.051(3) 0.066(4) 0.060(4) -0.006(3) 0.023(3) -0.006(3)
C26 0.057(4) 0.056(4) 0.051(3) 0.006(3) 0.027(3) -0.006(3)
C27 0.048(3) 0.042(3) 0.042(3) 0.001(2) 0.010(2) -0.001(2)
P 0.0581(10) 0.0432(8) 0.0657(10) 0.0068(7) 0.0073(8) 0.0015(7)
F1 0.106(4) 0.134(4) 0.086(3) 0.001(3) 0.020(3) 0.064(3)
F2 0.104(4) 0.104(4) 0.145(5) -0.012(3) 0.013(4) 0.043(3)
F3 0.105(4) 0.103(4) 0.139(4) 0.049(3) -0.019(3) -0.053(3)
F4 0.114(4) 0.089(3) 0.159(5) 0.026(3) 0.040(4) -0.030(3)
F5 0.102(3) 0.108(3) 0.066(2) 0.004(2) -0.008(2) 0.003(3)
F6 0.114(4) 0.101(3) 0.065(2) -0.001(2) 0.003(2) 0.020(3)

loop_
_atom_site_label
_atom_site_type_symbol
_atom_site_fract_x
_atom_site_fract_y
_atom_site_fract_z
_atom_site_U_iso_or_equiv
_atom_site_thermal_displace_type
_atom_site_occupancy
_atom_site_calc_flag
_atom_site_refinement_flags
_atom_site_disorder_group
Ru Ru 0.52671(2) 0.69061(3) 0.53441(2) 0.0335(2) Uani 1 d . .
N1 N 0.4457(2) 0.4493(3) 0.4253(2) 0.0358(9) Uani 1 d . .
N2 N 0.4677(2) 0.6073(3) 0.4537(2) 0.0381(10) Uani 1 d . .
N3 N 0.5917(2) 0.6793(3) 0.4885(2) 0.0405(10) Uani 1 d . .
N4 N 0.5906(2) 0.7568(3) 0.6091(2) 0.0367(9) Uani 1 d . .
N5 N 0.4866(2) 0.8140(3) 0.4916(2) 0.0393(10) Uani 1 d . .
N6 N 0.4653(2) 0.7000(3) 0.5857(2) 0.0395(10) Uani 1 d . .
C1 C 0.4782(2) 0.5143(3) 0.4694(3) 0.0354(11) Uani 1 d . .
C2 C 0.4091(2) 0.5064(3) 0.3731(2) 0.0343(11) Uani 1 d . .
C3 C 0.3645(2) 0.4816(4) 0.3116(3) 0.0392(11) Uani 1 d . .
H3A H 0.3544(2) 0.4164(4) 0.3001(3) 0.047 Uiso 1 calc R .
C4 C 0.3364(2) 0.5549(4) 0.2690(3) 0.0482(13) Uani 1 d . .
H4A H 0.3062(2) 0.5401(4) 0.2271(3) 0.058 Uiso 1 calc R .
C5 C 0.3509(2) 0.6516(4) 0.2855(3) 0.0514(14) Uani 1 d . .
H5A H 0.3308(2) 0.7002(4) 0.2539(3) 0.062 Uiso 1 calc R .
C6 C 0.3932(2) 0.6778(4) 0.3460(3) 0.0447(13) Uani 1 d . .
H6A H 0.4019(2) 0.7435(4) 0.3575(3) 0.054 Uiso 1 calc R .
C7 C 0.4232(2) 0.6043(3) 0.3899(2) 0.0344(11) Uani 1 d . .
C8 C 0.5889(3) 0.6344(4) 0.4253(3) 0.0471(13) Uani 1 d . .
H8A H 0.5524(3) 0.6195(4) 0.3936(3) 0.056 Uiso 1 calc R .
C9 C 0.6364(3) 0.6098(4) 0.4055(3) 0.0543(15) Uani 1 d . .
H9A H 0.6329(3) 0.5775(4) 0.3614(3) 0.065 Uiso 1 calc R .
C10 C 0.6893(3) 0.6325(5) 0.4507(3) 0.058(2) Uani 1 d . .
H10A H 0.7228(3) 0.6162(5) 0.4379(3) 0.070 Uiso 1 calc R .
C11 C 0.6935(2) 0.6791(4) 0.5148(3) 0.0515(14) Uani 1 d . .
H11A H 0.7298(2) 0.6947(4) 0.5466(3) 0.062 Uiso 1 calc R .
C12 C 0.6442(2) 0.7027(4) 0.5321(3) 0.0383(11) Uani 1 d . .
C13 C 0.6433(2) 0.7512(4) 0.5982(3) 0.0404(12) Uani 1 d . .
C14 C 0.6912(2) 0.7911(4) 0.6485(3) 0.0532(15) Uani 1 d . .
H14A H 0.7278(2) 0.7858(4) 0.6412(3) 0.064 Uiso 1 calc R .
C15 C 0.6852(3) 0.8378(5) 0.7083(3) 0.057(2) Uani 1 d . .
H15A H 0.7175(3) 0.8643(5) 0.7428(3) 0.068 Uiso 1 calc R .
C16 C 0.6312(3) 0.8457(4) 0.7174(3) 0.0515(14) Uani 1 d . .
H16A H 0.6258(3) 0.8798(4) 0.7573(3) 0.062 Uiso 1 calc R .
C17 C 0.5854(2) 0.8036(4) 0.6680(3) 0.0432(12) Uani 1 d . .
H17A H 0.5488(2) 0.8075(4) 0.6755(3) 0.052 Uiso 1 calc R .
C18 C 0.5011(2) 0.8707(4) 0.4433(3) 0.0451(13) Uani 1 d . .
H18A H 0.5352(2) 0.8571(4) 0.4311(3) 0.054 Uiso 1 calc R .
C19 C 0.4680(3) 0.9482(4) 0.4107(3) 0.0551(15) Uani 1 d . .
H19A H 0.4798(3) 0.9880(4) 0.3780(3) 0.066 Uiso 1 calc R .
C20 C 0.4174(3) 0.9665(4) 0.4265(4) 0.060(2) Uani 1 d . .
H20A H 0.3930(3) 1.0168(4) 0.4025(4) 0.072 Uiso 1 calc R .
C21 C 0.4025(3) 0.9111(4) 0.4776(3) 0.0521(14) Uani 1 d . .
H21A H 0.3690(3) 0.9247(4) 0.4910(3) 0.063 Uiso 1 calc R .
C22 C 0.4379(2) 0.8354(4) 0.5086(3) 0.0421(12) Uani 1 d . .
C23 C 0.4254(2) 0.7701(4) 0.5628(3) 0.0420(12) Uani 1 d . .
C24 C 0.3784(3) 0.7778(4) 0.5886(3) 0.0525(14) Uani 1 d . .
H24A H 0.3510(3) 0.8271(4) 0.5716(3) 0.063 Uiso 1 calc R .
C25 C 0.3719(3) 0.7127(5) 0.6394(3) 0.057(2) Uani 1 d . .
H25A H 0.3394(3) 0.7156(5) 0.6567(3) 0.069 Uiso 1 calc R .
C26 C 0.4131(3) 0.6437(5) 0.6647(3) 0.0523(14) Uani 1 d . .
H26A H 0.4098(3) 0.5994(5) 0.7005(3) 0.063 Uiso 1 calc R .
C27 C 0.4593(2) 0.6395(4) 0.6373(3) 0.0448(12) Uani 1 d . .
H27A H 0.4879(2) 0.5923(4) 0.6556(3) 0.054 Uiso 1 calc R .
P P 0.14598(7) 0.42123(12) 0.35361(9) 0.0579(4) Uani 1 d . .
F1 F 0.1915(2) 0.3457(4) 0.3474(3) 0.110(2) Uani 1 d . .
F2 F 0.0985(2) 0.4955(4) 0.3611(3) 0.123(2) Uani 1 d . .
F3 F 0.1833(2) 0.5077(4) 0.3458(3) 0.127(2) Uani 1 d . .
F4 F 0.1054(2) 0.3390(4) 0.3658(3) 0.120(2) Uani 1 d . .
F5 F 0.1167(2) 0.4201(4) 0.2698(2) 0.0990(15) Uani 1 d . .
F6 F 0.1750(2) 0.4247(4) 0.4386(2) 0.0982(15) Uani 1 d . .
O1 O 0.0000 0.5770(6) 0.2500 0.091(2) Uiso 1 d S .
O2 O 0.2704(10) 0.9141(17) 0.3141(12) 0.092(6) Uiso 0.25 d P .
C28 C 0.3019(4) 0.5928(6) 0.4585(5) 0.091(2) Uiso 1 d . .
H28A H 0.2952(21) 0.5475(9) 0.4183(5) 0.109 Uiso 1 calc R 1
H28B H 0.2799(16) 0.5728(17) 0.4909(23) 0.109 Uiso 1 calc R 1
H28C H 0.3426(6) 0.5935(11) 0.4849(24) 0.109 Uiso 1 calc R 1
C29 C 0.2860(5) 0.6786(9) 0.4339(6) 0.077(3) Uiso 0.682(13) d P 1
N7 N 0.2732(5) 0.7574(10) 0.4153(7) 0.111(4) Uiso 0.682(13) d P 1
C29A C 0.2689(9) 0.6140(16) 0.5030(12) 0.064(6) Uiso 0.318(13) d P 2
N7A N 0.2449(10) 0.6164(17) 0.5419(12) 0.092(8) Uiso 0.318(13) d P 2
N8 N 0.0000 0.0528(6) 0.2500 0.069(2) Uiso 1 d S .
C30 C 0.0000 0.2357(8) 0.2500 0.075(3) Uiso 1 d S .
H30A H 0.0196(108) 0.2592(8) 0.2984(35) 0.090 Uiso 0.50 calc PR .
H30B H -0.03944(3) 0.2592(8) 0.2355(151) 0.090 Uiso 0.50 calc PR .
H30C H 0.0198(108) 0.2592(8) 0.2161(115) 0.090 Uiso 0.50 calc PR .
C31 C 0.0000 0.1342(7) 0.2500 0.058(2) Uiso 1 d S .

loop_
_atom_type_symbol
_atom_type_description
_atom_type_scat_dispersion_real
_atom_type_scat_dispersion_imag
_atom_type_scat_source
C C 0.0033 0.0016 'International Tables Vol C Tables 4.2.6.8 and 6.1.1.4'
H H 0.0000 0.0000 'International Tables Vol C Tables 4.2.6.8 and 6.1.1.4'
N N 0.0061 0.0033 'International Tables Vol C Tables 4.2.6.8 and 6.1.1.4'
F F 0.0171 0.0103 'International Tables Vol C Tables 4.2.6.8 and 6.1.1.4'
P P 0.1023 0.0942 'International Tables Vol C Tables 4.2.6.8 and 6.1.1.4'
Ru Ru -1.2594 0.8363 'International Tables Vol C Tables 4.2.6.8 and 6.1.1.4'
O O 0.0106 0.0060 'International Tables Vol C Tables 4.2.6.8 and 6.1.1.4'

loop_
_geom_angle_atom_site_label_1
_geom_angle_atom_site_label_2
_geom_angle_atom_site_label_3
_geom_angle
_geom_angle_site_symmetry_1
_geom_angle_site_symmetry_3
_geom_angle_publ_flag
N4 Ru N6 98.4(2) . . ?
N4 Ru N5 95.2(2) . . ?
N6 Ru N5 79.0(2) . . ?
N4 Ru N3 79.1(2) . . ?
N6 Ru N3 176.7(2) . . ?
N5 Ru N3 103.4(2) . . ?
N4 Ru N1 93.2(2) . 5_666 ?
N6 Ru N1 94.5(2) . 5_666 ?
N5 Ru N1 170.1(2) . 5_666 ?
N3 Ru N1 83.5(2) . 5_666 ?
N4 Ru N2 172.3(2) . . ?
N6 Ru N2 87.5(2) . . ?
N5 Ru N2 90.8(2) . . ?
N3 Ru N2 94.9(2) . . ?
N1 Ru N2 81.32(15) 5_666 . ?
C1 N1 C2 102.6(4) . . ?
C1 N1 Ru 108.4(3) . 5_666 ?
C2 N1 Ru 149.0(3) . 5_666 ?
C1 N2 C7 102.8(4) . . ?
C1 N2 Ru 108.3(3) . . ?
C7 N2 Ru 148.9(3) . . ?
C12 N3 C8 117.7(5) . . ?
C12 N3 Ru 115.2(3) . . ?
C8 N3 Ru 125.9(4) . . ?
C17 N4 C13 118.8(4) . . ?
C17 N4 Ru 125.7(4) . . ?
C13 N4 Ru 115.5(3) . . ?
C18 N5 C22 117.8(4) . . ?
C18 N5 Ru 125.8(4) . . ?
C22 N5 Ru 116.1(3) . . ?
C27 N6 C23 117.9(5) . . ?
C27 N6 Ru 125.4(4) . . ?
C23 N6 Ru 116.6(3) . . ?
N1 C1 N2 118.0(4) . . ?
N1 C1 C1 121.0(6) . 5_666 ?
N2 C1 C1 121.0(6) . 5_666 ?
N1 C2 C3 131.0(5) . . ?
N1 C2 C7 108.5(4) . . ?
C3 C2 C7 120.5(4) . . ?
C4 C3 C2 117.5(5) . . ?
C3 C4 C5 121.8(5) . . ?
C6 C5 C4 122.0(5) . . ?
C5 C6 C7 117.4(5) . . ?
N2 C7 C6 131.1(5) . . ?
N2 C7 C2 108.0(4) . . ?
C6 C7 C2 120.8(5) . . ?
N3 C8 C9 122.8(5) . . ?
C8 C9 C10 118.9(5) . . ?
C9 C10 C11 119.5(6) . . ?
C12 C11 C10 119.4(5) . . ?
N3 C12 C11 121.7(5) . . ?
N3 C12 C13 114.0(4) . . ?
C11 C12 C13 124.3(5) . . ?
N4 C13 C14 120.3(5) . . ?
N4 C13 C12 114.8(4) . . ?
C14 C13 C12 124.9(5) . . ?
C15 C14 C13 120.1(5) . . ?
C14 C15 C16 118.9(5) . . ?
C17 C16 C15 119.4(5) . . ?
N4 C17 C16 122.5(5) . . ?
N5 C18 C19 122.4(5) . . ?
C20 C19 C18 119.0(5) . . ?
C19 C20 C21 119.6(5) . . ?
C22 C21 C20 118.3(6) . . ?
N5 C22 C21 122.9(5) . . ?
N5 C22 C23 114.3(4) . . ?
C21 C22 C23 122.8(5) . . ?
N6 C23 C24 121.9(5) . . ?
N6 C23 C22 113.3(5) . . ?
C24 C23 C22 124.8(5) . . ?
C25 C24 C23 119.2(5) . . ?
C26 C25 C24 119.2(5) . . ?
C25 C26 C27 119.2(5) . . ?
N6 C27 C26 122.5(5) . . ?
F3 P F1 93.6(4) . . ?
F3 P F4 174.8(4) . . ?
F1 P F4 90.9(4) . . ?
F3 P F5 90.7(3) . . ?
F1 P F5 92.0(3) . . ?
F4 P F5 91.7(3) . . ?
F3 P F2 88.3(4) . . ?
F1 P F2 178.0(4) . . ?
F4 P F2 87.1(4) . . ?
F5 P F2 88.6(3) . . ?
F3 P F6 88.8(3) . . ?
F1 P F6 89.2(3) . . ?
F4 P F6 88.7(3) . . ?
F5 P F6 178.7(3) . . ?
F2 P F6 90.2(3) . . ?
N7 C29 C28 176.5(13) . . ?
N8 C31 C30 180.000(2) . . ?

loop_
_geom_bond_atom_site_label_1
_geom_bond_atom_site_label_2
_geom_bond_distance
_geom_bond_site_symmetry_2
_geom_bond_publ_flag
Ru N4 2.021(4) . ?
Ru N6 2.034(4) . ?
Ru N5 2.033(4) . ?
Ru N3 2.043(4) . ?
Ru N1 2.135(4) 5_666 ?
Ru N2 2.139(4) . ?
N1 C1 1.338(6) . ?
N1 C2 1.391(6) . ?
N1 Ru 2.135(4) 5_666 ?
N2 C1 1.339(6) . ?
N2 C7 1.393(6) . ?
N3 C12 1.357(7) . ?
N3 C8 1.362(7) . ?
N4 C17 1.353(7) . ?
N4 C13 1.369(7) . ?
N5 C18 1.351(7) . ?
N5 C22 1.358(7) . ?
N6 C27 1.351(7) . ?
N6 C23 1.361(7) . ?
C1 C1 1.406(9) 5_666 ?
C2 C3 1.408(7) . ?
C2 C7 1.420(7) . ?
C3 C4 1.368(8) . ?
C4 C5 1.405(9) . ?
C5 C6 1.372(8) . ?
C6 C7 1.398(7) . ?
C8 C9 1.371(8) . ?
C9 C10 1.374(9) . ?
C10 C11 1.382(9) . ?
C11 C12 1.382(8) . ?
C12 C13 1.457(7) . ?
C13 C14 1.405(8) . ?
C14 C15 1.378(9) . ?
C15 C16 1.388(9) . ?
C16 C17 1.377(8) . ?
C18 C19 1.387(8) . ?
C19 C20 1.382(9) . ?
C20 C21 1.387(9) . ?
C21 C22 1.386(8) . ?
C22 C23 1.488(8) . ?
C23 C24 1.386(8) . ?
C24 C25 1.383(9) . ?
C25 C26 1.376(9) . ?
C26 C27 1.383(8) . ?
P F3 1.543(5) . ?
P F1 1.561(5) . ?
P F4 1.577(5) . ?
P F5 1.577(5) . ?
P F2 1.593(5) . ?
P F6 1.598(4) . ?
C28 C29 1.304(14) . ?
C29 N7 1.17(2) . ?
C29A N7A 1.08(3) . ?
N8 C31 1.132(11) . ?
C30 C31 1.414(15) . ?
